data_4085393
loop_
_publ_author_name
'Brendel, Matthias'
'Wenz, Jan'
'Shishkov, Igor V.'
'Rominger, Frank'
'Hofmann, Peter'

_publ_section_title
;
 Lithium Complexes of Neutral Bis-NHC Ligands
;
_journal_issue 3
_journal_name_full Organometallics
_journal_page_first 669
_journal_paper_doi 10.1021/om501229b
_journal_volume 34
_journal_year 2015
_chemical_formula_sum 'C30 H48 Br2 Li2 N8'
_chemical_formula_weight 694.46
_chemical_name_common '1 in manuscript'
_chemical_name_systematic
; 
 ? 
;
_space_group_IT_number 14
_symmetry_cell_setting monoclinic
_symmetry_space_group_name_Hall '-P 2ybc'
_symmetry_space_group_name_H-M 'P 1 21/c 1'
_atom_sites_solution_hydrogens geom
_atom_sites_solution_primary direct
_atom_sites_solution_secondary difmap
_audit_creation_method SHELXL-97
_cell_angle_alpha 90.00
_cell_angle_beta 101.682(5)
_cell_angle_gamma 90.00
_cell_formula_units_Z 2
_cell_length_a 9.903(3)
_cell_length_b 11.156(3)
_cell_length_c 16.309(4)
_cell_measurement_reflns_used 4014
_cell_measurement_temperature 200(2)
_cell_measurement_theta_max 24.58
_cell_measurement_theta_min 2.23
_cell_volume 1764.5(8)
_computing_cell_refinement 'Bruker SAINT'
_computing_data_collection 'Bruker APEX'
_computing_data_reduction 'Bruker SAINT'
_computing_molecular_graphics 'Bruker SHELXTL'
_computing_publication_material 'Bruker SHELXTL'
_computing_structure_refinement 'SHELXL-97 (Sheldrick, 2008)'
_computing_structure_solution 'SHELXS-97 (Sheldrick, 2008)'
_diffrn_ambient_temperature 200(2)
_diffrn_measured_fraction_theta_full 0.999
_diffrn_measured_fraction_theta_max 0.999
_diffrn_measurement_device_type 'Bruker APEX'
_diffrn_measurement_method '\w scans'
_diffrn_radiation_monochromator graphite
_diffrn_radiation_source 'fine-focus sealed tube'
_diffrn_radiation_type MoK\a
_diffrn_radiation_wavelength 0.71073
_diffrn_reflns_av_R_equivalents 0.0337
_diffrn_reflns_av_sigmaI/netI 0.0302
_diffrn_reflns_limit_h_max 12
_diffrn_reflns_limit_h_min -12
_diffrn_reflns_limit_k_max 13
_diffrn_reflns_limit_k_min -13
_diffrn_reflns_limit_l_max 20
_diffrn_reflns_limit_l_min -20
_diffrn_reflns_number 15712
_diffrn_reflns_theta_full 26.42
_diffrn_reflns_theta_max 26.42
_diffrn_reflns_theta_min 2.10
_exptl_absorpt_coefficient_mu 2.328
_exptl_absorpt_correction_T_max 0.7518
_exptl_absorpt_correction_T_min 0.5419
_exptl_absorpt_correction_type multi-scan
_exptl_absorpt_process_details
;
Sheldrick, G. M. (2008). <i>SADABS</i>. University of G\"ottingen, Germany.
;
_exptl_crystal_colour colourless
_exptl_crystal_density_diffrn 1.307
_exptl_crystal_density_method 'not measured'
_exptl_crystal_description polyhedron
_exptl_crystal_F_000 720
_exptl_crystal_size_max 0.30
_exptl_crystal_size_mid 0.14
_exptl_crystal_size_min 0.13
_refine_diff_density_max 0.709
_refine_diff_density_min -0.344
_refine_diff_density_rms 0.105
_refine_ls_extinction_method none
_refine_ls_goodness_of_fit_ref 1.059
_refine_ls_hydrogen_treatment constr
_refine_ls_matrix_type full
_refine_ls_number_parameters 246
_refine_ls_number_reflns 3624
_refine_ls_number_restraints 156
_refine_ls_restrained_S_all 1.142
_refine_ls_R_factor_all 0.0734
_refine_ls_R_factor_gt 0.0529
_refine_ls_shift/su_max 0.001
_refine_ls_shift/su_mean 0.000
_refine_ls_structure_factor_coef Fsqd
_refine_ls_weighting_details 'calc w=1/[\s^2^(Fo^2^)+(0.1012P)^2^+1.3890P] where P=(Fo^2^+2Fc^2^)/3'
_refine_ls_weighting_scheme calc
_refine_ls_wR_factor_gt 0.1523
_refine_ls_wR_factor_ref 0.1661
_reflns_number_gt 2710
_reflns_number_total 3624
_reflns_threshold_expression >2sigma(I)
_cod_data_source_file om501229b_si_002.cif
_cod_data_source_block mbl8
_cod_depositor_comments
;
The following automatic conversions were performed:

'_symmetry_cell_setting' value 'Monoclinic' changed to 'monoclinic'
according to
/usr/data/users/saulius/crontab/automatic-downloads/rss-feeds/ACS/lib/dictionaries/cif_core.dic
dictionary named 'cif_core.dic' version 2.4.2 from 2011-04-26.

Automatic conversion script
Id: cif_fix_values 3008 2015-01-20 13:52:24Z robertas 

 Adding full bibliography for 4085393--4085398.cif.
;
_cod_original_cell_volume 1764.6(8)
_cod_original_sg_symbol_H-M P2(1)/c
_cod_database_code 4085393

loop_
_symmetry_equiv_pos_as_xyz
'x, y, z'
'-x, y+1/2, -z+1/2'
'-x, -y, -z'
'x, -y-1/2, z-1/2'

loop_
_atom_site_label
_atom_site_type_symbol
_atom_site_fract_x
_atom_site_fract_y
_atom_site_fract_z
_atom_site_U_iso_or_equiv
_atom_site_adp_type
_atom_site_occupancy
_atom_site_symmetry_multiplicity
_atom_site_calc_flag
_atom_site_refinement_flags
_atom_site_disorder_assembly
_atom_site_disorder_group
Li1 Li 0.4704(7) -0.1270(6) 0.4520(4) 0.0368(14) Uani 1 1 d . . .
BR1 Br 0.57097(6) 0.06147(4) 0.40713(3) 0.0555(2) Uani 1 1 d . . .
C1 C 0.2984(4) -0.1764(3) 0.3484(2) 0.0344(8) Uani 1 1 d . . .
N2 N 0.3457(3) -0.2295(3) 0.28444(19) 0.0344(7) Uani 1 1 d . . .
C3 C 0.2388(5) -0.2767(4) 0.2247(3) 0.0528(12) Uani 1 1 d . . .
H3 H 0.2468 -0.3185 0.1752 0.063 Uiso 1 1 calc R . .
C4 C 0.1254(5) -0.2523(5) 0.2502(3) 0.0528(12) Uani 1 1 d . . .
H4 H 0.0346 -0.2727 0.2221 0.063 Uiso 1 1 calc R . .
N5 N 0.1604(3) -0.1916(3) 0.3253(2) 0.0390(8) Uani 1 1 d . A .
C6 C 0.5968(4) -0.2855(3) 0.4260(2) 0.0336(8) Uani 1 1 d . . .
N7 N 0.5708(3) -0.3103(3) 0.3420(2) 0.0329(7) Uani 1 1 d . . .
C8 C 0.6323(5) -0.4154(4) 0.3241(3) 0.0436(10) Uani 1 1 d . . .
H8 H 0.6284 -0.4499 0.2704 0.052 Uiso 1 1 calc R . .
C9 C 0.6982(5) -0.4588(4) 0.3973(3) 0.0484(11) Uani 1 1 d . . .
H9 H 0.7504 -0.5308 0.4060 0.058 Uiso 1 1 calc R . .
N10 N 0.6761(3) -0.3791(3) 0.4586(2) 0.0366(7) Uani 1 1 d . B .
C10 C 0.4906(4) -0.2314(4) 0.2800(2) 0.0371(9) Uani 1 1 d . . .
H10A H 0.5282 -0.1491 0.2885 0.045 Uiso 1 1 calc R . .
H10B H 0.4996 -0.2580 0.2235 0.045 Uiso 1 1 calc R . .
C11 C 0.0604(5) -0.1406(4) 0.3733(3) 0.0536(11) Uani 1 1 d DU . .
C12 C 0.091(2) -0.2009(12) 0.4581(7) 0.077(4) Uani 0.62(2) 1 d PDU A 1
H12A H 0.1886 -0.1908 0.4836 0.116 Uiso 0.62(2) 1 calc PR A 1
H12B H 0.0692 -0.2865 0.4514 0.116 Uiso 0.62(2) 1 calc PR A 1
H12C H 0.0342 -0.1644 0.4942 0.116 Uiso 0.62(2) 1 calc PR A 1
C13 C 0.0996(13) -0.0061(7) 0.3899(9) 0.071(3) Uani 0.62(2) 1 d PDU A 1
H13A H 0.1978 0.0002 0.4155 0.106 Uiso 0.62(2) 1 calc PR A 1
H13B H 0.0447 0.0281 0.4279 0.106 Uiso 0.62(2) 1 calc PR A 1
H13C H 0.0809 0.0380 0.3369 0.106 Uiso 0.62(2) 1 calc PR A 1
C14 C -0.0856(10) -0.150(2) 0.3313(12) 0.120(7) Uani 0.62(2) 1 d PDU A 1
H14A H -0.0994 -0.1094 0.2769 0.180 Uiso 0.62(2) 1 calc PR A 1
H14B H -0.1433 -0.1116 0.3661 0.180 Uiso 0.62(2) 1 calc PR A 1
H14C H -0.1112 -0.2344 0.3230 0.180 Uiso 0.62(2) 1 calc PR A 1
C12B C 0.022(3) -0.0236(15) 0.3355(17) 0.102(10) Uani 0.38(2) 1 d PDU A 2
H12D H -0.0041 -0.0322 0.2745 0.153 Uiso 0.38(2) 1 calc PR A 2
H12E H 0.1004 0.0314 0.3496 0.153 Uiso 0.38(2) 1 calc PR A 2
H12F H -0.0562 0.0086 0.3569 0.153 Uiso 0.38(2) 1 calc PR A 2
C13B C 0.108(2) -0.150(3) 0.4650(8) 0.076(7) Uani 0.38(2) 1 d PDU A 2
H13D H 0.1292 -0.2334 0.4805 0.114 Uiso 0.38(2) 1 calc PR A 2
H13E H 0.0357 -0.1205 0.4929 0.114 Uiso 0.38(2) 1 calc PR A 2
H13F H 0.1913 -0.1007 0.4824 0.114 Uiso 0.38(2) 1 calc PR A 2
C14B C -0.0673(16) -0.225(2) 0.3512(11) 0.067(5) Uani 0.38(2) 1 d PDU A 2
H14D H -0.0446 -0.3032 0.3773 0.100 Uiso 0.38(2) 1 calc PR A 2
H14E H -0.0931 -0.2343 0.2903 0.100 Uiso 0.38(2) 1 calc PR A 2
H14F H -0.1446 -0.1895 0.3720 0.100 Uiso 0.38(2) 1 calc PR A 2
C15 C 0.7319(4) -0.3955(4) 0.5503(3) 0.0453(10) Uani 1 1 d DU . .
C16 C 0.8857(8) -0.4040(14) 0.5613(7) 0.093(4) Uani 0.703(15) 1 d PDU B 1
H16A H 0.9093 -0.4651 0.5234 0.139 Uiso 0.703(15) 1 calc PR B 1
H16B H 0.9257 -0.4261 0.6193 0.139 Uiso 0.703(15) 1 calc PR B 1
H16C H 0.9227 -0.3263 0.5485 0.139 Uiso 0.703(15) 1 calc PR B 1
C17 C 0.6802(13) -0.5151(11) 0.5780(7) 0.103(5) Uani 0.703(15) 1 d PDU B 1
H17A H 0.7190 -0.5811 0.5504 0.155 Uiso 0.703(15) 1 calc PR B 1
H17B H 0.5793 -0.5177 0.5625 0.155 Uiso 0.703(15) 1 calc PR B 1
H17C H 0.7091 -0.5233 0.6389 0.155 Uiso 0.703(15) 1 calc PR B 1
C18 C 0.6912(18) -0.2987(12) 0.6006(6) 0.121(7) Uani 0.703(15) 1 d PDU B 1
H18A H 0.5913 -0.3016 0.5972 0.181 Uiso 0.703(15) 1 calc PR B 1
H18B H 0.7162 -0.2214 0.5793 0.181 Uiso 0.703(15) 1 calc PR B 1
H18C H 0.7388 -0.3083 0.6591 0.181 Uiso 0.703(15) 1 calc PR B 1
C16B C 0.6133(16) -0.422(2) 0.5909(10) 0.062(6) Uani 0.297(15) 1 d PDU B 2
H16D H 0.5340 -0.3728 0.5649 0.093 Uiso 0.297(15) 1 calc PR B 2
H16E H 0.6389 -0.4032 0.6507 0.093 Uiso 0.297(15) 1 calc PR B 2
H16F H 0.5891 -0.5069 0.5836 0.093 Uiso 0.297(15) 1 calc PR B 2
C17B C 0.770(2) -0.2639(12) 0.5812(12) 0.058(5) Uani 0.297(15) 1 d PDU B 2
H17D H 0.8373 -0.2307 0.5505 0.087 Uiso 0.297(15) 1 calc PR B 2
H17E H 0.8110 -0.2649 0.6412 0.087 Uiso 0.297(15) 1 calc PR B 2
H17F H 0.6872 -0.2141 0.5712 0.087 Uiso 0.297(15) 1 calc PR B 2
C18B C 0.860(3) -0.465(3) 0.5738(17) 0.133(15) Uani 0.297(15) 1 d PDU B 2
H18D H 0.9318 -0.4278 0.5492 0.199 Uiso 0.297(15) 1 calc PR B 2
H18E H 0.8436 -0.5471 0.5531 0.199 Uiso 0.297(15) 1 calc PR B 2
H18F H 0.8887 -0.4659 0.6349 0.199 Uiso 0.297(15) 1 calc PR B 2

loop_
_atom_site_aniso_label
_atom_site_aniso_U_11
_atom_site_aniso_U_22
_atom_site_aniso_U_33
_atom_site_aniso_U_23
_atom_site_aniso_U_13
_atom_site_aniso_U_12
Li1 0.050(4) 0.031(3) 0.031(3) -0.002(3) 0.011(3) -0.005(3)
BR1 0.0952(5) 0.0415(3) 0.0356(3) 0.00136(17) 0.0269(3) -0.0154(2)
C1 0.044(2) 0.0296(18) 0.0320(19) -0.0061(15) 0.0139(17) -0.0008(16)
N2 0.0462(19) 0.0326(16) 0.0242(15) -0.0060(13) 0.0069(14) 0.0028(14)
C3 0.054(3) 0.059(3) 0.039(2) -0.025(2) -0.005(2) 0.013(2)
C4 0.045(3) 0.060(3) 0.046(3) -0.022(2) -0.007(2) 0.005(2)
N5 0.0404(19) 0.0388(18) 0.0378(18) -0.0096(14) 0.0077(15) 0.0039(14)
C6 0.038(2) 0.0316(19) 0.0338(19) -0.0004(15) 0.0141(16) -0.0033(15)
N7 0.0382(17) 0.0307(16) 0.0336(17) -0.0032(13) 0.0158(14) 0.0014(13)
C8 0.047(2) 0.041(2) 0.047(3) -0.0121(19) 0.019(2) 0.0034(18)
C9 0.050(3) 0.038(2) 0.061(3) -0.006(2) 0.021(2) 0.0096(19)
N10 0.0384(18) 0.0358(17) 0.0373(18) 0.0012(14) 0.0114(14) 0.0011(14)
C10 0.049(2) 0.038(2) 0.0276(18) 0.0005(16) 0.0162(17) 0.0011(17)
C11 0.049(3) 0.063(3) 0.053(3) -0.009(2) 0.019(2) 0.013(2)
C12 0.110(10) 0.068(7) 0.072(6) -0.006(5) 0.059(7) 0.013(7)
C13 0.099(8) 0.049(5) 0.068(7) -0.006(4) 0.026(6) 0.030(4)
C14 0.048(5) 0.170(17) 0.139(12) -0.083(12) 0.010(6) 0.034(7)
C12B 0.15(3) 0.063(9) 0.115(18) 0.008(11) 0.085(19) 0.057(11)
C13B 0.053(10) 0.12(2) 0.052(7) -0.049(9) 0.008(7) 0.033(12)
C14B 0.031(7) 0.112(13) 0.062(9) -0.013(10) 0.021(6) 0.005(7)
C15 0.040(2) 0.052(2) 0.042(2) 0.011(2) 0.0051(18) 0.0002(19)
C16 0.046(4) 0.171(13) 0.058(6) 0.014(7) 0.005(4) -0.015(5)
C17 0.106(9) 0.104(8) 0.079(7) 0.050(6) -0.030(6) -0.055(7)
C18 0.199(16) 0.129(10) 0.035(4) 0.011(5) 0.024(7) 0.108(11)
C16B 0.084(11) 0.075(15) 0.029(8) 0.008(8) 0.019(8) 0.002(9)
C17B 0.063(12) 0.080(9) 0.027(9) -0.005(8) -0.004(7) 0.003(8)
C18B 0.17(2) 0.18(3) 0.068(15) 0.061(19) 0.063(19) 0.15(3)

loop_
_atom_type_symbol
_atom_type_description
_atom_type_scat_dispersion_real
_atom_type_scat_dispersion_imag
_atom_type_scat_source
C C 0.0033 0.0016 'International Tables Vol C Tables 4.2.6.8 and 6.1.1.4'
H H 0.0000 0.0000 'International Tables Vol C Tables 4.2.6.8 and 6.1.1.4'
Li Li -0.0003 0.0001 'International Tables Vol C Tables 4.2.6.8 and 6.1.1.4'
N N 0.0061 0.0033 'International Tables Vol C Tables 4.2.6.8 and 6.1.1.4'
Br Br -0.2901 2.4595 'International Tables Vol C Tables 4.2.6.8 and 6.1.1.4'

loop_
_geom_angle_atom_site_label_1
_geom_angle_atom_site_label_2
_geom_angle_atom_site_label_3
_geom_angle
_geom_angle_site_symmetry_1
_geom_angle_site_symmetry_3
C1 Li1 C6 91.9(3) . .
C1 Li1 BR1 106.1(3) . .
C6 Li1 BR1 109.6(3) . .
C1 Li1 BR1 121.7(3) . 3_656
C6 Li1 BR1 126.7(3) . 3_656
BR1 Li1 BR1 99.8(2) . 3_656
C1 Li1 Li1 128.6(4) . 3_656
C6 Li1 Li1 136.5(4) . 3_656
BR1 Li1 Li1 50.24(17) . 3_656
BR1 Li1 Li1 49.58(17) 3_656 3_656
Li1 BR1 Li1 80.2(2) . 3_656
N5 C1 N2 102.5(3) . .
N5 C1 Li1 145.4(3) . .
N2 C1 Li1 111.2(3) . .
C1 N2 C3 111.7(3) . .
C1 N2 C10 122.8(3) . .
C3 N2 C10 125.5(3) . .
C4 C3 N2 106.3(4) . .
C4 C3 H3 126.8 . .
N2 C3 H3 126.8 . .
C3 C4 N5 107.9(4) . .
C3 C4 H4 126.1 . .
N5 C4 H4 126.1 . .
C1 N5 C4 111.6(3) . .
C1 N5 C11 123.0(3) . .
C4 N5 C11 125.3(4) . .
N10 C6 N7 102.4(3) . .
N10 C6 Li1 146.4(3) . .
N7 C6 Li1 110.3(3) . .
C6 N7 C8 112.5(3) . .
C6 N7 C10 122.7(3) . .
C8 N7 C10 124.8(3) . .
C9 C8 N7 106.1(4) . .
C9 C8 H8 127.0 . .
N7 C8 H8 127.0 . .
C8 C9 N10 107.0(4) . .
C8 C9 H9 126.5 . .
N10 C9 H9 126.5 . .
C6 N10 C9 112.1(4) . .
C6 N10 C15 123.8(3) . .
C9 N10 C15 124.1(4) . .
N2 C10 N7 112.4(3) . .
N2 C10 H10A 109.1 . .
N7 C10 H10A 109.1 . .
N2 C10 H10B 109.1 . .
N7 C10 H10B 109.1 . .
H10A C10 H10B 107.8 . .
C12B C11 C14 73.6(13) . .
C12B C11 C13B 119.4(11) . .
C14 C11 C13B 123.3(13) . .
C12B C11 N5 105.2(7) . .
C14 C11 N5 115.0(6) . .
C13B C11 N5 113.2(9) . .
C12B C11 C12 140.4(10) . .
C14 C11 C12 112.9(11) . .
C13B C11 C12 23.2(10) . .
N5 C11 C12 106.2(7) . .
C12B C11 C14B 108.1(12) . .
C14 C11 C14B 34.5(8) . .
C13B C11 C14B 105.8(11) . .
N5 C11 C14B 104.0(8) . .
C12 C11 C14B 86.9(10) . .
C12B C11 C13 41.3(12) . .
C14 C11 C13 109.5(9) . .
C13B C11 C13 82.6(10) . .
N5 C11 C13 106.8(5) . .
C12 C11 C13 105.8(7) . .
C14B C11 C13 141.4(9) . .
C11 C12 H12A 109.5 . .
C11 C12 H12B 109.5 . .
H12A C12 H12B 109.5 . .
C11 C12 H12C 109.5 . .
H12A C12 H12C 109.5 . .
H12B C12 H12C 109.5 . .
C11 C13 H13A 109.5 . .
C11 C13 H13B 109.5 . .
H13A C13 H13B 109.5 . .
C11 C13 H13C 109.5 . .
H13A C13 H13C 109.5 . .
H13B C13 H13C 109.5 . .
C11 C14 H14A 109.5 . .
C11 C14 H14B 109.5 . .
H14A C14 H14B 109.5 . .
C11 C14 H14C 109.5 . .
H14A C14 H14C 109.5 . .
H14B C14 H14C 109.5 . .
C11 C12B H12D 109.5 . .
C11 C12B H12E 109.5 . .
H12D C12B H12E 109.5 . .
C11 C12B H12F 109.5 . .
H12D C12B H12F 109.5 . .
H12E C12B H12F 109.5 . .
C11 C13B H13D 109.5 . .
C11 C13B H13E 109.5 . .
H13D C13B H13E 109.5 . .
C11 C13B H13F 109.5 . .
H13D C13B H13F 109.5 . .
H13E C13B H13F 109.5 . .
C11 C14B H14D 109.5 . .
C11 C14B H14E 109.5 . .
H14D C14B H14E 109.5 . .
C11 C14B H14F 109.5 . .
H14D C14B H14F 109.5 . .
H14E C14B H14F 109.5 . .
C18 C15 C18B 124.3(15) . .
C18 C15 C16B 64.2(9) . .
C18B C15 C16B 119.7(12) . .
C18 C15 N10 112.5(5) . .
C18B C15 N10 116.8(11) . .
C16B C15 N10 107.7(7) . .
C18 C15 C16 111.6(9) . .
C18B C15 C16 30.0(14) . .
C16B C15 C16 143.8(9) . .
N10 C15 C16 106.7(5) . .
C18 C15 C17 109.4(8) . .
C18B C15 C17 77.6(14) . .
C16B C15 C17 49.9(8) . .
N10 C15 C17 108.9(5) . .
C16 C15 C17 107.6(7) . .
C18 C15 C17B 37.6(8) . .
C18B C15 C17B 105.5(15) . .
C16B C15 C17B 101.8(10) . .
N10 C15 C17B 102.8(7) . .
C16 C15 C17B 81.1(9) . .
C17 C15 C17B 142.4(9) . .
C15 C16 H16A 109.5 . .
C15 C16 H16B 109.5 . .
H16A C16 H16B 109.5 . .
C15 C16 H16C 109.5 . .
H16A C16 H16C 109.5 . .
H16B C16 H16C 109.5 . .
C15 C17 H17A 109.5 . .
C15 C17 H17B 109.5 . .
H17A C17 H17B 109.5 . .
C15 C17 H17C 109.5 . .
H17A C17 H17C 109.5 . .
H17B C17 H17C 109.5 . .
C15 C18 H18A 109.5 . .
C15 C18 H18B 109.5 . .
H18A C18 H18B 109.5 . .
C15 C18 H18C 109.5 . .
H18A C18 H18C 109.5 . .
H18B C18 H18C 109.5 . .
C15 C16B H16D 109.5 . .
C15 C16B H16E 109.5 . .
H16D C16B H16E 109.5 . .
C15 C16B H16F 109.5 . .
H16D C16B H16F 109.5 . .
H16E C16B H16F 109.5 . .
C15 C17B H17D 109.5 . .
C15 C17B H17E 109.5 . .
H17D C17B H17E 109.5 . .
C15 C17B H17F 109.5 . .
H17D C17B H17F 109.5 . .
H17E C17B H17F 109.5 . .
C15 C18B H18D 109.5 . .
C15 C18B H18E 109.5 . .
H18D C18B H18E 109.5 . .
C15 C18B H18F 109.5 . .
H18D C18B H18F 109.5 . .
H18E C18B H18F 109.5 . .

loop_
_geom_bond_atom_site_label_1
_geom_bond_atom_site_label_2
_geom_bond_distance
_geom_bond_site_symmetry_2
Li1 C1 2.212(8) .
Li1 C6 2.255(8) .
Li1 BR1 2.499(6) .
Li1 BR1 2.523(6) 3_656
Li1 Li1 3.234(12) 3_656
BR1 Li1 2.523(6) 3_656
C1 N5 1.352(5) .
C1 N2 1.363(5) .
N2 C3 1.389(5) .
N2 C10 1.451(5) .
C3 C4 1.303(7) .
C3 H3 0.9500 .
C4 N5 1.381(5) .
C4 H4 0.9500 .
N5 C11 1.494(5) .
C6 N10 1.349(5) .
C6 N7 1.369(5) .
N7 C8 1.380(5) .
N7 C10 1.451(5) .
C8 C9 1.330(7) .
C8 H8 0.9500 .
C9 N10 1.388(6) .
C9 H9 0.9500 .
N10 C15 1.496(5) .
C10 H10A 0.9900 .
C10 H10B 0.9900 .
C11 C12B 1.461(12) .
C11 C14 1.473(10) .
C11 C13B 1.477(13) .
C11 C12 1.512(10) .
C11 C14B 1.557(12) .
C11 C13 1.560(9) .
C12 H12A 0.9800 .
C12 H12B 0.9800 .
C12 H12C 0.9800 .
C13 H13A 0.9800 .
C13 H13B 0.9800 .
C13 H13C 0.9800 .
C14 H14A 0.9800 .
C14 H14B 0.9800 .
C14 H14C 0.9800 .
C12B H12D 0.9800 .
C12B H12E 0.9800 .
C12B H12F 0.9800 .
C13B H13D 0.9800 .
C13B H13E 0.9800 .
C13B H13F 0.9800 .
C14B H14D 0.9800 .
C14B H14E 0.9800 .
C14B H14F 0.9800 .
C15 C18 1.462(9) .
C15 C18B 1.466(13) .
C15 C16B 1.489(12) .
C15 C16 1.501(9) .
C15 C17 1.530(8) .
C15 C17B 1.575(13) .
C16 H16A 0.9800 .
C16 H16B 0.9800 .
C16 H16C 0.9800 .
C17 H17A 0.9800 .
C17 H17B 0.9800 .
C17 H17C 0.9800 .
C18 H18A 0.9800 .
C18 H18B 0.9800 .
C18 H18C 0.9800 .
C16B H16D 0.9800 .
C16B H16E 0.9800 .
C16B H16F 0.9800 .
C17B H17D 0.9800 .
C17B H17E 0.9800 .
C17B H17F 0.9800 .
C18B H18D 0.9800 .
C18B H18E 0.9800 .
C18B H18F 0.9800 .

loop_
_geom_torsion_atom_site_label_1
_geom_torsion_atom_site_label_2
_geom_torsion_atom_site_label_3
_geom_torsion_atom_site_label_4
_geom_torsion
_geom_torsion_site_symmetry_1
_geom_torsion_site_symmetry_4
C1 Li1 BR1 Li1 127.2(4) . 3_656
C6 Li1 BR1 Li1 -134.8(4) . 3_656
BR1 Li1 BR1 Li1 0.0 3_656 3_656
C6 Li1 C1 N5 133.4(5) . .
BR1 Li1 C1 N5 -115.6(5) . .
BR1 Li1 C1 N5 -2.8(7) 3_656 .
Li1 Li1 C1 N5 -64.0(8) 3_656 .
C6 Li1 C1 N2 -32.5(4) . .
BR1 Li1 C1 N2 78.5(3) . .
BR1 Li1 C1 N2 -168.7(3) 3_656 .
Li1 Li1 C1 N2 130.1(4) 3_656 .
N5 C1 N2 C3 -0.7(5) . .
Li1 C1 N2 C3 171.2(3) . .
N5 C1 N2 C10 177.5(3) . .
Li1 C1 N2 C10 -10.6(5) . .
C1 N2 C3 C4 0.8(6) . .
C10 N2 C3 C4 -177.4(4) . .
N2 C3 C4 N5 -0.5(6) . .
N2 C1 N5 C4 0.4(5) . .
Li1 C1 N5 C4 -166.2(5) . .
N2 C1 N5 C11 -175.8(4) . .
Li1 C1 N5 C11 17.7(8) . .
C3 C4 N5 C1 0.1(6) . .
C3 C4 N5 C11 176.1(4) . .
C1 Li1 C6 N10 -133.2(5) . .
BR1 Li1 C6 N10 119.0(5) . .
BR1 Li1 C6 N10 -0.4(8) 3_656 .
Li1 Li1 C6 N10 66.7(8) 3_656 .
C1 Li1 C6 N7 33.2(3) . .
BR1 Li1 C6 N7 -74.7(4) . .
BR1 Li1 C6 N7 165.9(3) 3_656 .
Li1 Li1 C6 N7 -127.0(5) 3_656 .
N10 C6 N7 C8 0.0(4) . .
Li1 C6 N7 C8 -172.4(3) . .
N10 C6 N7 C10 -178.4(3) . .
Li1 C6 N7 C10 9.3(5) . .
C6 N7 C8 C9 0.2(5) . .
C10 N7 C8 C9 178.4(4) . .
N7 C8 C9 N10 -0.2(5) . .
N7 C6 N10 C9 -0.1(4) . .
Li1 C6 N10 C9 166.8(5) . .
N7 C6 N10 C15 -179.3(3) . .
Li1 C6 N10 C15 -12.4(8) . .
C8 C9 N10 C6 0.2(5) . .
C8 C9 N10 C15 179.4(4) . .
C1 N2 C10 N7 71.1(5) . .
C3 N2 C10 N7 -111.0(4) . .
C6 N7 C10 N2 -69.6(5) . .
C8 N7 C10 N2 112.3(4) . .
C1 N5 C11 C12B 91.8(15) . .
C4 N5 C11 C12B -83.8(16) . .
C1 N5 C11 C14 170.5(12) . .
C4 N5 C11 C14 -5.1(13) . .
C1 N5 C11 C13B -40.3(14) . .
C4 N5 C11 C13B 144.1(13) . .
C1 N5 C11 C12 -63.8(9) . .
C4 N5 C11 C12 120.6(8) . .
C1 N5 C11 C14B -154.7(9) . .
C4 N5 C11 C14B 29.7(10) . .
C1 N5 C11 C13 48.8(7) . .
C4 N5 C11 C13 -126.8(7) . .
C6 N10 C15 C18 -0.1(10) . .
C9 N10 C15 C18 -179.2(9) . .
C6 N10 C15 C18B -153.4(17) . .
C9 N10 C15 C18B 27.5(17) . .
C6 N10 C15 C16B 68.6(10) . .
C9 N10 C15 C16B -110.5(10) . .
C6 N10 C15 C16 -122.8(7) . .
C9 N10 C15 C16 58.1(8) . .
C6 N10 C15 C17 121.3(8) . .
C9 N10 C15 C17 -57.8(8) . .
C6 N10 C15 C17B -38.4(10) . .
C9 N10 C15 C17B 142.5(9) . .
